data_4509437
loop_
_publ_author_name
'Kohmoto, Shigeo'
'Kuroda, Yu'
'Someya, Yasunobu'
'Kishikawa, Keiki'
'Masu, Hyuma'
'Yamaguchi, Kentaro'
'Azumaya, Isao'

_publ_section_title
;
 Hydrogen-Bonded Dimers of 3,5-Bis(hydroxymethyl)benzoic Acids: Novel
 Supramolecular Tectons
;
_journal_issue 8
_journal_name_full 'Crystal Growth &amp; Design'
_journal_page_first 3457
_journal_paper_doi 10.1021/cg9000347
_journal_volume 9
_journal_year 2009
_chemical_formula_sum 'C15 H22 O5'
_chemical_formula_weight 282.33
_chemical_name_systematic
;
 ?
;
_space_group_IT_number 14
_symmetry_cell_setting monoclinic
_symmetry_space_group_name_Hall '-P 2ybc'
_symmetry_space_group_name_H-M 'P 1 21/c 1'
_atom_sites_solution_hydrogens geom
_atom_sites_solution_primary direct
_atom_sites_solution_secondary difmap
_audit_creation_method SHELXL-97
_cell_angle_alpha 90.00
_cell_angle_beta 94.737(12)
_cell_angle_gamma 90.00
_cell_formula_units_Z 4
_cell_length_a 10.365(10)
_cell_length_b 8.326(8)
_cell_length_c 18.226(18)
_cell_measurement_reflns_used 1856
_cell_measurement_temperature 90
_cell_measurement_theta_max 24.04
_cell_measurement_theta_min 2.24
_cell_volume 1568(3)
_computing_cell_refinement 'Bruker SMART'
_computing_data_collection 'Bruker SMART'
_computing_data_reduction 'Bruker SAINT'
_computing_molecular_graphics 'Bruker SHELXTL'
_computing_publication_material 'Bruker SHELXTL'
_computing_structure_refinement 'SHELXL-97 (Sheldrick, 1997)'
_computing_structure_solution 'SHELXS-97 (Sheldrick, 1990)'
_diffrn_ambient_temperature 90
_diffrn_measured_fraction_theta_full 0.993
_diffrn_measured_fraction_theta_max 0.916
_diffrn_measurement_device_type 'Bruker ApexII CCD area detector'
_diffrn_measurement_method 'phi and omega scans'
_diffrn_radiation_monochromator graphite
_diffrn_radiation_source 'fine-focus sealed tube'
_diffrn_radiation_type MoK\a
_diffrn_radiation_wavelength 0.71073
_diffrn_reflns_av_R_equivalents 0.0199
_diffrn_reflns_av_sigmaI/netI 0.0275
_diffrn_reflns_limit_h_max 9
_diffrn_reflns_limit_h_min -12
_diffrn_reflns_limit_k_max 10
_diffrn_reflns_limit_k_min -10
_diffrn_reflns_limit_l_max 22
_diffrn_reflns_limit_l_min -18
_diffrn_reflns_number 7364
_diffrn_reflns_theta_full 25.00
_diffrn_reflns_theta_max 27.01
_diffrn_reflns_theta_min 1.97
_exptl_absorpt_coefficient_mu 0.089
_exptl_absorpt_correction_T_max 0.9824
_exptl_absorpt_correction_T_min 0.9653
_exptl_absorpt_correction_type empirical
_exptl_absorpt_process_details 'SADABS Sheldrick 1996'
_exptl_crystal_colour colourless
_exptl_crystal_density_diffrn 1.196
_exptl_crystal_density_method 'not measured'
_exptl_crystal_description prismatic
_exptl_crystal_F_000 608
_exptl_crystal_size_max 0.40
_exptl_crystal_size_mid 0.30
_exptl_crystal_size_min 0.20
_refine_diff_density_max 0.720
_refine_diff_density_min -0.288
_refine_diff_density_rms 0.047
_refine_ls_extinction_method none
_refine_ls_goodness_of_fit_ref 1.099
_refine_ls_hydrogen_treatment constr
_refine_ls_matrix_type full
_refine_ls_number_parameters 185
_refine_ls_number_reflns 3142
_refine_ls_number_restraints 0
_refine_ls_restrained_S_all 1.099
_refine_ls_R_factor_all 0.0913
_refine_ls_R_factor_gt 0.0627
_refine_ls_shift/su_max 0.000
_refine_ls_shift/su_mean 0.000
_refine_ls_structure_factor_coef Fsqd
_refine_ls_weighting_details 'calc w=1/[\s^2^(Fo^2^)+(0.0905P)^2^+0.5393P] where P=(Fo^2^+2Fc^2^)/3'
_refine_ls_weighting_scheme calc
_refine_ls_wR_factor_gt 0.1763
_refine_ls_wR_factor_ref 0.1988
_reflns_number_gt 2072
_reflns_number_total 3142
_reflns_threshold_expression >2sigma(I)
_cod_data_source_file cg9000347sup1.cif
_cod_data_source_block 3(a0704031mas)
_cod_depositor_comments
;
The following automatic conversions were performed:

'_symmetry_cell_setting' value 'Monoclinic' changed to 'monoclinic'
according to /home/saulius/struct/CIF-dictionaries/cif_core.dic
dictionary named 'cif_core.dic' version 2.4.2 from 2011-04-26.

Automatic conversion script
Id: cif_fix_values 1891 2012-01-12 08:04:46Z andrius 
;
_cod_original_sg_symbol_H-M P2(1)/c
_cod_database_code 4509437

loop_
_symmetry_equiv_pos_as_xyz
'x, y, z'
'-x, y+1/2, -z+1/2'
'-x, -y, -z'
'x, -y-1/2, z-1/2'

loop_
_atom_site_label
_atom_site_type_symbol
_atom_site_fract_x
_atom_site_fract_y
_atom_site_fract_z
_atom_site_U_iso_or_equiv
_atom_site_adp_type
_atom_site_occupancy
_atom_site_symmetry_multiplicity
_atom_site_calc_flag
_atom_site_refinement_flags
O5 O 0.81148(14) 0.24910(19) 0.03362(9) 0.0511(5) Uani 1 1 d .
C2 C 1.1263(2) 0.2989(3) -0.04010(13) 0.0481(6) Uani 1 1 d .
H2 H 1.1663 0.2841 -0.0847 0.058 Uiso 1 1 calc R
O2 O 1.38193(17) 0.3985(3) -0.04633(10) 0.0698(6) Uani 1 1 d .
C6 C 1.1411(2) 0.3830(3) 0.08626(13) 0.0485(6) Uani 1 1 d .
H6 H 1.1906 0.4250 0.1281 0.058 Uiso 1 1 calc R
C4 C 0.9420(2) 0.2782(3) 0.02961(12) 0.0429(5) Uani 1 1 d .
O1 O 1.38919(16) 0.4905(3) 0.06894(10) 0.0677(6) Uani 1 1 d .
H1 H 1.4645 0.5161 0.0596 0.102 Uiso 1 1 calc R
C1 C 1.1973(2) 0.3633(3) 0.02052(12) 0.0452(5) Uani 1 1 d .
C5 C 1.0119(2) 0.3411(3) 0.09117(12) 0.0462(5) Uani 1 1 d .
C3 C 0.9977(2) 0.2554(3) -0.03683(12) 0.0463(6) Uani 1 1 d .
C7 C 1.3315(2) 0.4192(3) 0.01273(14) 0.0506(6) Uani 1 1 d .
C8 C 0.9175(3) 0.1912(4) -0.10334(14) 0.0638(7) Uani 1 1 d .
H8A H 0.9003 0.0756 -0.0958 0.077 Uiso 1 1 calc R
H8B H 0.8331 0.2476 -0.1082 0.077 Uiso 1 1 calc R
C9 C 0.9438(3) 0.3702(4) 0.15976(14) 0.0652(8) Uani 1 1 d .
H9A H 0.8591 0.4219 0.1463 0.078 Uiso 1 1 calc R
H9B H 0.9275 0.2661 0.1836 0.078 Uiso 1 1 calc R
C10 C 0.7797(3) 0.0857(4) 0.0488(2) 0.0807(9) Uani 1 1 d .
H10A H 0.8374 0.0461 0.0909 0.097 Uiso 1 1 calc R
H10B H 0.7940 0.0184 0.0054 0.097 Uiso 1 1 calc R
C11 C 0.6451(3) 0.0706(5) 0.0660(2) 0.1043(13) Uani 1 1 d .
H11A H 0.5900 0.1231 0.0260 0.125 Uiso 1 1 calc R
H11B H 0.6227 -0.0450 0.0650 0.125 Uiso 1 1 calc R
C12 C 0.6116(4) 0.1333(6) 0.1327(3) 0.1156(14) Uani 1 1 d .
H12A H 0.6158 0.2520 0.1301 0.139 Uiso 1 1 calc R
H12B H 0.6769 0.0980 0.1721 0.139 Uiso 1 1 calc R
C14 C 0.4390(5) 0.1525(7) 0.2231(3) 0.1409(18) Uani 1 1 d .
H14A H 0.4457 0.2708 0.2193 0.169 Uiso 1 1 calc R
H14B H 0.5038 0.1171 0.2627 0.169 Uiso 1 1 calc R
C13 C 0.4725(4) 0.0839(6) 0.1553(2) 0.1210(15) Uani 1 1 d .
H13A H 0.4071 0.1171 0.1156 0.145 Uiso 1 1 calc R
H13B H 0.4687 -0.0345 0.1593 0.145 Uiso 1 1 calc R
O4 O 1.01837(19) 0.4696(3) 0.21005(9) 0.0700(6) Uani 1 1 d .
H4 H 1.0158 0.4332 0.2529 0.105 Uiso 1 1 calc R
O3 O 0.9793(2) 0.2107(3) -0.16965(10) 0.0734(6) Uani 1 1 d .
H3 H 0.9814 0.3087 -0.1805 0.110 Uiso 1 1 calc R
C15 C 0.3067(5) 0.1120(8) 0.2455(3) 0.152(2) Uani 1 1 d .
H15A H 0.2411 0.1487 0.2075 0.228 Uiso 1 1 calc R
H15B H 0.2933 0.1654 0.2922 0.228 Uiso 1 1 calc R
H15C H 0.2995 -0.0045 0.2516 0.228 Uiso 1 1 calc R

loop_
_atom_site_aniso_label
_atom_site_aniso_U_11
_atom_site_aniso_U_22
_atom_site_aniso_U_33
_atom_site_aniso_U_23
_atom_site_aniso_U_13
_atom_site_aniso_U_12
O5 0.0429(8) 0.0503(10) 0.0610(10) 0.0045(7) 0.0093(7) -0.0016(7)
C2 0.0478(12) 0.0506(14) 0.0476(13) -0.0030(10) 0.0135(10) 0.0027(10)
O2 0.0535(10) 0.0880(14) 0.0708(12) -0.0191(10) 0.0232(9) -0.0111(9)
C6 0.0475(12) 0.0546(14) 0.0433(12) 0.0043(10) 0.0036(10) -0.0008(10)
C4 0.0402(11) 0.0411(12) 0.0482(13) 0.0065(9) 0.0073(9) 0.0018(9)
O1 0.0478(10) 0.0938(15) 0.0619(11) -0.0051(10) 0.0064(8) -0.0141(10)
C1 0.0413(11) 0.0447(13) 0.0499(13) 0.0043(10) 0.0064(10) 0.0035(9)
C5 0.0497(12) 0.0490(14) 0.0407(12) 0.0055(10) 0.0077(10) -0.0014(10)
C3 0.0472(12) 0.0448(13) 0.0473(13) -0.0020(10) 0.0065(10) 0.0021(10)
C7 0.0432(12) 0.0536(15) 0.0554(14) 0.0010(11) 0.0069(11) 0.0027(10)
C8 0.0642(15) 0.078(2) 0.0498(14) -0.0126(13) 0.0075(12) -0.0124(14)
C9 0.0675(16) 0.083(2) 0.0469(14) -0.0049(13) 0.0164(12) -0.0188(14)
C10 0.0720(18) 0.0606(19) 0.111(3) 0.0149(17) 0.0171(17) -0.0162(15)
C11 0.080(2) 0.114(3) 0.121(3) 0.022(3) 0.021(2) -0.029(2)
C12 0.087(3) 0.129(4) 0.134(4) -0.014(3) 0.029(3) -0.006(2)
C14 0.124(4) 0.176(5) 0.132(4) 0.005(4) 0.065(3) -0.019(3)
C13 0.101(3) 0.155(4) 0.112(3) 0.018(3) 0.041(2) 0.013(3)
O4 0.0865(13) 0.0822(14) 0.0431(10) -0.0050(9) 0.0153(9) -0.0239(11)
O3 0.0935(14) 0.0811(14) 0.0468(10) -0.0139(9) 0.0127(10) -0.0117(12)
C15 0.117(3) 0.212(6) 0.137(4) 0.044(4) 0.070(3) 0.008(4)

loop_
_atom_type_symbol
_atom_type_description
_atom_type_scat_dispersion_real
_atom_type_scat_dispersion_imag
_atom_type_scat_source
C C 0.0033 0.0016 'International Tables Vol C Tables 4.2.6.8 and 6.1.1.4'
H H 0.0000 0.0000 'International Tables Vol C Tables 4.2.6.8 and 6.1.1.4'
O O 0.0106 0.0060 'International Tables Vol C Tables 4.2.6.8 and 6.1.1.4'

loop_
_geom_angle_atom_site_label_1
_geom_angle_atom_site_label_2
_geom_angle_atom_site_label_3
_geom_angle
C4 O5 C10 114.74(19)
C1 C2 C3 121.1(2)
C1 C2 H2 119.5
C3 C2 H2 119.5
C1 C6 C5 120.1(2)
C1 C6 H6 120.0
C5 C6 H6 120.0
O5 C4 C5 118.15(19)
O5 C4 C3 119.9(2)
C5 C4 C3 121.8(2)
C7 O1 H1 109.5
C2 C1 C6 120.1(2)
C2 C1 C7 119.1(2)
C6 C1 C7 120.7(2)
C4 C5 C6 118.9(2)
C4 C5 C9 118.9(2)
C6 C5 C9 122.1(2)
C2 C3 C4 118.0(2)
C2 C3 C8 121.7(2)
C4 C3 C8 120.3(2)
O2 C7 O1 123.4(2)
O2 C7 C1 120.2(2)
O1 C7 C1 116.5(2)
O3 C8 C3 112.6(2)
O3 C8 H8A 109.1
C3 C8 H8A 109.1
O3 C8 H8B 109.1
C3 C8 H8B 109.1
H8A C8 H8B 107.8
O4 C9 C5 111.3(2)
O4 C9 H9A 109.4
C5 C9 H9A 109.4
O4 C9 H9B 109.4
C5 C9 H9B 109.4
H9A C9 H9B 108.0
O5 C10 C11 111.3(3)
O5 C10 H10A 109.4
C11 C10 H10A 109.4
O5 C10 H10B 109.4
C11 C10 H10B 109.4
H10A C10 H10B 108.0
C12 C11 C10 117.8(4)
C12 C11 H11A 107.8
C10 C11 H11A 107.8
C12 C11 H11B 107.8
C10 C11 H11B 107.8
H11A C11 H11B 107.2
C11 C12 C13 115.3(4)
C11 C12 H12A 108.5
C13 C12 H12A 108.5
C11 C12 H12B 108.5
C13 C12 H12B 108.5
H12A C12 H12B 107.5
C13 C14 C15 116.0(5)
C13 C14 H14A 108.3
C15 C14 H14A 108.3
C13 C14 H14B 108.3
C15 C14 H14B 108.3
H14A C14 H14B 107.4
C14 C13 C12 114.3(4)
C14 C13 H13A 108.7
C12 C13 H13A 108.7
C14 C13 H13B 108.7
C12 C13 H13B 108.7
H13A C13 H13B 107.6
C9 O4 H4 109.5
C8 O3 H3 109.5
C14 C15 H15A 109.5
C14 C15 H15B 109.5
H15A C15 H15B 109.5
C14 C15 H15C 109.5
H15A C15 H15C 109.5
H15B C15 H15C 109.5

loop_
_geom_bond_atom_site_label_1
_geom_bond_atom_site_label_2
_geom_bond_distance
O5 C4 1.382(3)
O5 C10 1.432(3)
C2 C1 1.384(3)
C2 C3 1.387(3)
C2 H2 0.9500
O2 C7 1.247(3)
C6 C1 1.385(3)
C6 C5 1.393(3)
C6 H6 0.9500
C4 C5 1.387(3)
C4 C3 1.397(3)
O1 C7 1.288(3)
O1 H1 0.8400
C1 C7 1.484(3)
C5 C9 1.505(3)
C3 C8 1.510(3)
C8 O3 1.423(3)
C8 H8A 0.9900
C8 H8B 0.9900
C9 O4 1.416(3)
C9 H9A 0.9900
C9 H9B 0.9900
C10 C11 1.460(4)
C10 H10A 0.9900
C10 H10B 0.9900
C11 C12 1.394(5)
C11 H11A 0.9900
C11 H11B 0.9900
C12 C13 1.586(6)
C12 H12A 0.9900
C12 H12B 0.9900
C14 C13 1.429(6)
C14 C15 1.501(6)
C14 H14A 0.9900
C14 H14B 0.9900
C13 H13A 0.9900
C13 H13B 0.9900
O4 H4 0.8400
O3 H3 0.8400
C15 H15A 0.9800
C15 H15B 0.9800
C15 H15C 0.9800
